data_2216787
loop_
_publ_author_name
'Odaba\,so\(glu, Mustafa'
'B\"uy\"ukg\"ung\"or, Orhan'

_publ_section_title
;
 4-Methyl-<i>N</i>-(3-oxo-1,3-dihydroisobenzofuran-1-yl)benzenesulfonamide
;
_journal_coeditor_code SJ2415
_journal_issue 12
_journal_name_full 'Acta Crystallographica Section E'
_journal_page_first o4730
_journal_page_last o4730
_journal_paper_doi 10.1107/S1600536807057595
_journal_volume 63
_journal_year 2007
_chemical_formula_iupac 'C15 H13 N O4 S'
_chemical_formula_moiety 'C15 H13 N O4 S'
_chemical_formula_sum 'C15 H13 N O4 S'
_chemical_formula_weight 303.32
_chemical_name_systematic
;
4-Methyl-N-(3-oxo-1,3-dihydroisobenzofuran-1-yl)benzenesulfonamide
;
_space_group_IT_number 29
_symmetry_cell_setting orthorhombic
_symmetry_space_group_name_Hall 'P 2c -2ac'
_symmetry_space_group_name_H-M 'P c a 21'
_atom_sites_solution_hydrogens geom
_atom_sites_solution_primary direct
_atom_sites_solution_secondary difmap
_audit_creation_method SHELXL97
_cell_angle_alpha 90.00
_cell_angle_beta 90.00
_cell_angle_gamma 90.00
_cell_formula_units_Z 4
_cell_length_a 17.6356(14)
_cell_length_b 8.4593(6)
_cell_length_c 9.3809(6)
_cell_measurement_reflns_used 11123
_cell_measurement_temperature 296
_cell_measurement_theta_max 27.10
_cell_measurement_theta_min 2.17
_cell_volume 1399.49(17)
_computing_cell_refinement 'X-AREA (Stoe & Cie, 2002)'
_computing_data_collection 'X-AREA (Stoe & Cie, 2002)'
_computing_data_reduction 'X-RED32 (Stoe & Cie, 2002)'
_computing_molecular_graphics 'ORTEP-3 for Windows (Farrugia, 1997)'
_computing_publication_material 'WinGX (Farrugia, 1999)'
_computing_structure_refinement 'SHELXL97 (Sheldrick, 1997)'
_computing_structure_solution 'SHELXS97 (Sheldrick, 1997)'
_diffrn_ambient_temperature 296
_diffrn_detector_area_resol_mean 6.67
_diffrn_measured_fraction_theta_full 1.000
_diffrn_measured_fraction_theta_max 1.000
_diffrn_measurement_device_type 'Stoe IPDS II'
_diffrn_measurement_method '\w scan rotation method'
_diffrn_radiation_monochromator 'plane graphite'
_diffrn_radiation_type MoK\a
_diffrn_radiation_wavelength 0.71073
_diffrn_reflns_av_R_equivalents 0.0625
_diffrn_reflns_av_sigmaI/netI 0.0322
_diffrn_reflns_limit_h_max 21
_diffrn_reflns_limit_h_min -21
_diffrn_reflns_limit_k_max 10
_diffrn_reflns_limit_k_min -10
_diffrn_reflns_limit_l_max 11
_diffrn_reflns_limit_l_min -11
_diffrn_reflns_number 11123
_diffrn_reflns_theta_full 26.00
_diffrn_reflns_theta_max 26.00
_diffrn_reflns_theta_min 2.31
_diffrn_standards_decay_% <2
_diffrn_standards_number 0
_exptl_absorpt_coefficient_mu 0.246
_exptl_absorpt_correction_T_max 0.8979
_exptl_absorpt_correction_T_min 0.8495
_exptl_absorpt_correction_type integration
_exptl_absorpt_process_details '(X-RED32; Stoe & Cie, 2002)'
_exptl_crystal_colour colorless
_exptl_crystal_density_diffrn 1.440
_exptl_crystal_density_method 'not measured'
_exptl_crystal_description block
_exptl_crystal_F_000 632
_exptl_crystal_size_max 0.78
_exptl_crystal_size_mid 0.68
_exptl_crystal_size_min 0.52
_refine_diff_density_max 0.171
_refine_diff_density_min -0.277
_refine_ls_abs_structure_details 'Flack (1983), with 1287 Friedel pairs'
_refine_ls_abs_structure_Flack -0.08(9)
_refine_ls_extinction_method none
_refine_ls_goodness_of_fit_ref 0.976
_refine_ls_hydrogen_treatment mixed
_refine_ls_matrix_type full
_refine_ls_number_parameters 193
_refine_ls_number_reflns 2758
_refine_ls_number_restraints 1
_refine_ls_restrained_S_all 0.976
_refine_ls_R_factor_all 0.0504
_refine_ls_R_factor_gt 0.0414
_refine_ls_shift/su_max <0.001
_refine_ls_shift/su_mean <0.000
_refine_ls_structure_factor_coef Fsqd
_refine_ls_weighting_details 'calc w = 1/[\s^2^(Fo^2^)+(0.0758P)^2^] where P=(Fo^2^+2Fc^2^)/3'
_refine_ls_weighting_scheme calc
_refine_ls_wR_factor_gt 0.1056
_refine_ls_wR_factor_ref 0.1102
_reflns_number_gt 2262
_reflns_number_total 2758
_reflns_threshold_expression I>2\s(I)
_cod_data_source_file sj2415.cif
_cod_data_source_block I
_cod_database_code 2216787
_cod_database_fobs_code 2216787

loop_
_symmetry_equiv_pos_as_xyz
'x, y, z'
'-x, -y, z+1/2'
'-x+1/2, y, z+1/2'
'x+1/2, -y, z'

loop_
_atom_site_type_symbol
_atom_site_label
_atom_site_fract_x
_atom_site_fract_y
_atom_site_fract_z
_atom_site_U_iso_or_equiv
_atom_site_adp_type
_atom_site_calc_flag
_atom_site_refinement_flags
_atom_site_occupancy
C C1 0.50446(16) 0.1283(3) 0.6188(3) 0.0549(6) Uani d . 1
C C2 0.42320(17) 0.1352(3) 0.6529(3) 0.0548(6) Uani d . 1
C C3 0.38379(19) 0.0680(4) 0.7648(3) 0.0704(8) Uani d . 1
H H3 0.4081 0.0112 0.8363 0.084 Uiso calc R 1
C C4 0.3069(2) 0.0897(5) 0.7644(4) 0.0843(10) Uani d . 1
H H4 0.2781 0.0459 0.8375 0.101 Uiso calc R 1
C C5 0.27106(19) 0.1746(5) 0.6587(5) 0.0853(10) Uani d . 1
H H5 0.2186 0.1858 0.6621 0.102 Uiso calc R 1
C C6 0.31076(17) 0.2436(4) 0.5477(3) 0.0712(8) Uani d . 1
H H6 0.2866 0.3016 0.4769 0.085 Uiso calc R 1
C C7 0.38812(15) 0.2216(3) 0.5482(3) 0.0533(6) Uani d . 1
C C8 0.44652(15) 0.2846(4) 0.4467(3) 0.0541(6) Uani d . 1
H H8 0.4510 0.3991 0.4601 0.065 Uiso calc R 1
C C9 0.55597(17) 0.3469(3) 0.1450(3) 0.0583(7) Uani d . 1
C C10 0.57909(17) 0.2585(4) 0.0291(3) 0.0635(7) Uani d . 1
H H10 0.5433 0.2155 -0.0326 0.076 Uiso calc R 1
C C11 0.65528(17) 0.2342(4) 0.0053(3) 0.0744(8) Uani d . 1
H H11 0.6706 0.1751 -0.0732 0.089 Uiso calc R 1
C C12 0.7093(2) 0.2965(5) 0.0963(4) 0.0790(9) Uani d . 1
C C13 0.68489(19) 0.3860(4) 0.2101(4) 0.0792(10) Uani d . 1
H H13 0.7206 0.4296 0.2715 0.095 Uiso calc R 1
C C14 0.60886(19) 0.4129(4) 0.2355(3) 0.0710(8) Uani d . 1
H H14 0.5936 0.4746 0.3123 0.085 Uiso calc R 1
C C15 0.7928(2) 0.2635(7) 0.0736(6) 0.1181(16) Uani d . 1
H H15A 0.8217 0.3136 0.1477 0.177 Uiso calc R 1
H H15B 0.8082 0.3046 -0.0173 0.177 Uiso calc R 1
H H15C 0.8015 0.1515 0.0760 0.177 Uiso calc R 1
N N1 0.43189(14) 0.2530(3) 0.3006(2) 0.0565(5) Uani d . 1
O O1 0.55549(11) 0.0622(2) 0.6801(3) 0.0732(6) Uani d . 1
O O2 0.51692(10) 0.2083(2) 0.49564(18) 0.0565(5) Uani d . 1
O O3 0.45049(14) 0.5308(3) 0.2340(3) 0.0826(7) Uani d . 1
O O4 0.41807(13) 0.3302(3) 0.0519(2) 0.0806(7) Uani d . 1
S S1 0.45901(4) 0.37722(8) 0.17674(8) 0.0604(2) Uani d . 1
H H1 0.4318(19) 0.154(4) 0.275(4) 0.073 Uiso d . 1

loop_
_atom_site_aniso_label
_atom_site_aniso_U_11
_atom_site_aniso_U_22
_atom_site_aniso_U_33
_atom_site_aniso_U_12
_atom_site_aniso_U_13
_atom_site_aniso_U_23
C1 0.0634(17) 0.0530(14) 0.0484(12) -0.0054(12) -0.0059(11) 0.0036(12)
C2 0.0698(15) 0.0511(13) 0.0437(16) -0.0015(11) 0.0050(11) -0.0041(11)
C3 0.086(2) 0.0747(19) 0.0501(15) -0.0029(16) 0.0070(13) 0.0096(14)
C4 0.084(2) 0.101(3) 0.068(2) -0.0044(18) 0.0281(17) 0.0039(19)
C5 0.0626(17) 0.109(3) 0.084(2) 0.0072(15) 0.0189(18) -0.013(2)
C6 0.0687(18) 0.082(2) 0.0626(18) 0.0150(14) 0.0033(14) -0.0082(15)
C7 0.0611(14) 0.0559(14) 0.0429(12) 0.0031(12) 0.0042(11) -0.0060(11)
C8 0.0662(16) 0.0537(14) 0.0423(13) 0.0050(11) -0.0038(11) -0.0034(11)
C9 0.0696(17) 0.0575(15) 0.0479(18) -0.0043(12) -0.0009(11) 0.0121(11)
C10 0.0699(17) 0.0698(18) 0.0510(14) -0.0009(14) -0.0029(13) 0.0052(12)
C11 0.0726(19) 0.091(2) 0.0599(17) 0.0042(16) 0.0078(15) 0.0041(16)
C12 0.0708(19) 0.098(2) 0.068(2) -0.0084(17) 0.0042(16) 0.0262(19)
C13 0.0732(19) 0.095(2) 0.069(2) -0.0242(17) -0.0102(15) 0.0147(17)
C14 0.081(2) 0.074(2) 0.0571(15) -0.0119(16) -0.0037(15) 0.0019(14)
C15 0.064(2) 0.183(5) 0.107(3) -0.006(3) 0.006(2) 0.030(3)
N1 0.0689(13) 0.0603(14) 0.0403(11) 0.0019(12) -0.0018(10) -0.0046(10)
O1 0.0701(12) 0.0725(12) 0.0770(13) -0.0017(9) -0.0159(13) 0.0212(14)
O2 0.0548(9) 0.0659(12) 0.0488(10) -0.0025(8) -0.0037(8) 0.0062(9)
O3 0.1074(18) 0.0654(13) 0.0748(14) 0.0200(11) 0.0085(12) 0.0102(11)
O4 0.0702(13) 0.1198(19) 0.0519(11) 0.0065(12) -0.0136(10) 0.0065(12)
S1 0.0688(4) 0.0671(4) 0.0454(3) 0.0099(3) -0.0024(3) 0.0113(4)

loop_
_atom_type_symbol
_atom_type_description
_atom_type_scat_dispersion_real
_atom_type_scat_dispersion_imag
_atom_type_scat_source
C C 0.0033 0.0000 'International Tables Vol C Tables 4.2.6.8 and 6.1.1.4'
H H 0.0000 0.0000 'International Tables Vol C Tables 4.2.6.8 and 6.1.1.4'
N N 0.0061 0.0000 'International Tables Vol C Tables 4.2.6.8 and 6.1.1.4'
O O 0.0106 0.0000 'International Tables Vol C Tables 4.2.6.8 and 6.1.1.4'
S S 0.1246 0.0000 'International Tables Vol C Tables 4.2.6.8 and 6.1.1.4'

loop_
_geom_angle_atom_site_label_1
_geom_angle_atom_site_label_2
_geom_angle_atom_site_label_3
_geom_angle
O1 C1 O2 121.1(3)
O1 C1 C2 130.0(3)
O2 C1 C2 108.9(2)
C7 C2 C3 122.4(3)
C7 C2 C1 107.8(2)
C3 C2 C1 129.7(3)
C4 C3 C2 116.2(3)
C4 C3 H3 121.9
C2 C3 H3 121.9
C3 C4 C5 121.8(3)
C3 C4 H4 119.1
C5 C4 H4 119.1
C4 C5 C6 121.9(3)
C4 C5 H5 119.0
C6 C5 H5 119.0
C7 C6 C5 116.2(3)
C7 C6 H6 121.9
C5 C6 H6 121.9
C2 C7 C6 121.4(3)
C2 C7 C8 109.5(2)
C6 C7 C8 129.1(3)
N1 C8 O2 111.8(2)
N1 C8 C7 114.9(2)
O2 C8 C7 103.0(2)
N1 C8 H8 109.0
O2 C8 H8 109.0
C7 C8 H8 109.0
C14 C9 C10 120.2(3)
C14 C9 S1 119.7(2)
C10 C9 S1 120.0(2)
C11 C10 C9 119.8(3)
C11 C10 H10 120.1
C9 C10 H10 120.1
C10 C11 C12 120.9(3)
C10 C11 H11 119.5
C12 C11 H11 119.5
C13 C12 C11 118.2(3)
C13 C12 C15 120.9(4)
C11 C12 C15 120.8(4)
C12 C13 C14 121.8(3)
C12 C13 H13 119.1
C14 C13 H13 119.1
C9 C14 C13 119.0(3)
C9 C14 H14 120.5
C13 C14 H14 120.5
C12 C15 H15A 109.5
C12 C15 H15B 109.5
H15A C15 H15B 109.5
C12 C15 H15C 109.5
H15A C15 H15C 109.5
H15B C15 H15C 109.5
C8 N1 S1 120.7(2)
C8 N1 H1 116(3)
S1 N1 H1 115(2)
C1 O2 C8 110.3(2)
O3 S1 O4 120.82(15)
O3 S1 N1 106.81(14)
O4 S1 N1 104.76(14)
O3 S1 C9 107.59(14)
O4 S1 C9 108.17(13)
N1 S1 C9 108.14(12)

loop_
_geom_bond_atom_site_label_1
_geom_bond_atom_site_label_2
_geom_bond_distance
C1 O1 1.206(3)
C1 O2 1.357(3)
C1 C2 1.469(4)
C2 C7 1.372(4)
C2 C3 1.381(4)
C3 C4 1.368(5)
C3 H3 0.9300
C4 C5 1.378(6)
C4 H4 0.9300
C5 C6 1.384(5)
C5 H5 0.9300
C6 C7 1.377(4)
C6 H6 0.9300
C7 C8 1.501(4)
C8 N1 1.419(3)
C8 O2 1.473(3)
C8 H8 0.9800
C9 C14 1.379(4)
C9 C10 1.381(4)
C9 S1 1.754(3)
C10 C11 1.378(4)
C10 H10 0.9300
C11 C12 1.383(5)
C11 H11 0.9300
C12 C13 1.377(5)
C12 C15 1.514(5)
C13 C14 1.381(5)
C13 H13 0.9300
C14 H14 0.9300
C15 H15A 0.9600
C15 H15B 0.9600
C15 H15C 0.9600
N1 S1 1.638(3)
N1 H1 0.87(4)
O3 S1 1.414(3)
O4 S1 1.432(2)

loop_
_geom_hbond_atom_site_label_D
_geom_hbond_atom_site_label_H
_geom_hbond_atom_site_label_A
_geom_hbond_site_symmetry_A
_geom_hbond_distance_DH
_geom_hbond_distance_HA
_geom_hbond_distance_DA
_geom_hbond_angle_DHA
C8 H8 O3 . 0.98 2.40 2.885(4) 110
N1 H1 O1 2_654 0.87(4) 2.04(4) 2.904(3) 168(3)

loop_
_geom_torsion_atom_site_label_1
_geom_torsion_atom_site_label_2
_geom_torsion_atom_site_label_3
_geom_torsion_atom_site_label_4
_geom_torsion
O1 C1 C2 C7 -178.2(3)
O2 C1 C2 C7 -0.5(3)
O1 C1 C2 C3 0.3(5)
O2 C1 C2 C3 178.0(3)
C7 C2 C3 C4 1.2(5)
C1 C2 C3 C4 -177.1(3)
C2 C3 C4 C5 -0.4(5)
C3 C4 C5 C6 -0.5(6)
C4 C5 C6 C7 0.5(5)
C3 C2 C7 C6 -1.2(4)
C1 C2 C7 C6 177.4(3)
C3 C2 C7 C8 177.3(3)
C1 C2 C7 C8 -4.1(3)
C5 C6 C7 C2 0.3(4)
C5 C6 C7 C8 -177.9(3)
C2 C7 C8 N1 128.5(3)
C6 C7 C8 N1 -53.1(4)
C2 C7 C8 O2 6.7(3)
C6 C7 C8 O2 -175.0(3)
C14 C9 C10 C11 1.0(4)
S1 C9 C10 C11 -179.6(2)
C9 C10 C11 C12 0.4(5)
C10 C11 C12 C13 -1.2(5)
C10 C11 C12 C15 177.3(4)
C11 C12 C13 C14 0.7(5)
C15 C12 C13 C14 -177.8(4)
C10 C9 C14 C13 -1.5(4)
S1 C9 C14 C13 179.1(2)
C12 C13 C14 C9 0.6(5)
O2 C8 N1 S1 -94.8(3)
C7 C8 N1 S1 148.3(2)
O1 C1 O2 C8 -177.1(3)
C2 C1 O2 C8 4.9(3)
N1 C8 O2 C1 -130.8(2)
C7 C8 O2 C1 -7.0(3)
C8 N1 S1 O3 -35.7(3)
C8 N1 S1 O4 -165.0(2)
C8 N1 S1 C9 79.8(2)
C14 C9 S1 O3 34.3(3)
C10 C9 S1 O3 -145.1(2)
C14 C9 S1 O4 166.4(2)
C10 C9 S1 O4 -13.1(3)
C14 C9 S1 N1 -80.7(3)
C10 C9 S1 N1 99.9(2)

loop_
_cod_related_entry_id
_cod_related_entry_database
_cod_related_entry_code
1 ChemSpider 4937161
